data_4323294
loop_
_publ_author_name
'Wolfgang A. Herrmann'
'William A. Wojtczak'
'Georg R. J. Artus'
'Fritz E. K\"uhn'
'Mike R. Mattner'

_publ_contact_author
;                                                                               
       Georg Artus                                                     
       Anorganisch-chemisches Institut der                                      
       Technischen Universit\"at M\"unchen                                      
       Lichtenbergstrasse 4                                                     
       D-85747 Garching                                                         
;
_publ_contact_author_email 'artus@zaphod.anorg.chemie.tu-muenchen.de '
_publ_contact_author_fax ' 089 3209 3473 '
_publ_contact_author_phone ' 089 3209 3143 '
_publ_section_title
;
 Multiple Bonds Between Main Group Elements and Transition Metals. 151.1
 Trioxorhenium(VII) Alkoxide Complexes
;
_journal_name_full 'Inorganic Chemistry'
_journal_page_first 465
_journal_page_last 471
_journal_paper_doi 10.1021/ic951508j
_journal_volume 36
_journal_year 1997
_chemical_formula_sum 'C7 H15 O5 Re'
_chemical_formula_weight 365.40
_space_group_IT_number 61
_symmetry_cell_setting orthorhombic
_symmetry_space_group_name_Hall '-P 2ac 2ab'
_symmetry_space_group_name_H-M 'P b c a'
_atom_sites_solution_hydrogens geom
_atom_sites_solution_primary heavy
_audit_creation_date 96-06-05
_audit_creation_method CRYSTALS
_cell_angle_alpha 90.000
_cell_angle_beta 90.000
_cell_angle_gamma 90.000
_cell_formula_units_Z 8.00
_cell_length_a 8.263
_cell_length_b 10.884
_cell_length_c 22.963
_cell_measurement_reflns_used 25
_cell_measurement_temperature 193(4)
_cell_measurement_theta_max 18.4
_cell_measurement_theta_min 15.3
_cell_volume 2065.166
_computing_cell_refinement 'CAD-4 software (Enraf-Nonius, 1989)'
_computing_data_collection 'CAD-4 software (Enraf-Nonius, 1989)'
_computing_data_reduction 'CRYSTALS (Watkin, Carruthers & Betteridge, 1985) ; SDP (Enraf-Nonius, 1988) '
_computing_molecular_graphics 'PLATON (Spek, 1995) '
_computing_publication_material 'CRYSTALS '
_computing_structure_refinement 'CRYSTALS '
_computing_structure_solution 'SHELXS86 (Sheldrick, 1986)'
_diffrn_ambient_temperature 193(4)
_diffrn_measurement_device '  Enraf-nonius CAD4 '
_diffrn_measurement_method 'omega scan'
_diffrn_radiation_monochromator graphite
_diffrn_radiation_source 'fine-focus sealed tube'
_diffrn_radiation_type 'Mo K\a'
_diffrn_radiation_wavelength 0.71073
_diffrn_reflns_av_R_equivalents 0.05
_diffrn_reflns_limit_h_max 10
_diffrn_reflns_limit_h_min 0
_diffrn_reflns_limit_k_max 0
_diffrn_reflns_limit_k_min -13
_diffrn_reflns_limit_l_max 28
_diffrn_reflns_limit_l_min -28
_diffrn_reflns_number 4221
_diffrn_reflns_theta_max 25.00
_diffrn_reflns_theta_min 1.00
_diffrn_standards_decay_% 14.6
_diffrn_standards_interval_time 60
_diffrn_standards_number 3
_exptl_absorpt_coefficient_mu 11.76
_exptl_absorpt_correction_T_max 1.0
_exptl_absorpt_correction_T_min 0.60
_exptl_absorpt_correction_type empirical
_exptl_crystal_colour ' none '
_exptl_crystal_density_diffrn 2.35
_exptl_crystal_description ' fragment '
_exptl_crystal_F_000 1376
_refine_diff_density_max 1.50
_refine_diff_density_min -1.9
_refine_ls_extinction_method None
_refine_ls_goodness_of_fit_obs 1.1671
_refine_ls_hydrogen_treatment
;
 H atoms placed geometrically after each cycle
;
_refine_ls_matrix_type full
_refine_ls_number_parameters 178
_refine_ls_number_reflns 1550
_refine_ls_R_factor_obs 0.0438
_refine_ls_shift/esd_max 0.000050
_refine_ls_structure_factor_coef F
_refine_ls_weighting_scheme
;
 Chebychev polynomial (Carruthers & Watkin, 1979)
;
_refine_ls_wR_factor_obs 0.0276
_reflns_limit_h_max 9
_reflns_limit_h_min 0
_reflns_limit_k_max 12
_reflns_limit_k_min 0
_reflns_limit_l_max 27
_reflns_limit_l_min 0
_reflns_number_observed 1550
_reflns_number_total 1719
_reflns_observed_criterion >1.00s(I)
_cod_data_source_file ic951508j_2.cif
_cod_data_source_block global
_cod_depositor_comments
;
The following automatic conversions were performed:

'_symmetry_cell_setting' value 'orthorhombic ' changed to
'orthorhombic' according to the built-in table from CIF Core
dictionary named 'cif_core.dic' version 2.4.1 from 2010-06-29.

Automatic conversion script
Id: cif_fix_values 1715 2011-07-08 13:25:40Z adriana 

The following automatic conversions were performed:

'_atom_sites_solution_hydrogens' value 'Geometric' was changed to
'geom'.

Automatic conversion script
Id: cif_fix_values 6452 2018-10-05 10:23:21Z andrius 
;
_cod_original_cell_volume 2065.2
_cod_original_sg_symbol_H-M 'P b c a '
_cod_original_formula_sum ' C7 H15 Re1 O5 '
_cod_database_code 4323294

loop_
_symmetry_equiv_pos_as_xyz
x,y,z
-x,-y,-z
-x+1/2,y+1/2,z
x+1/2,-y+1/2,-z
x,-y+1/2,z+1/2
-x,y+1/2,-z+1/2
-x+1/2,-y,z+1/2
x+1/2,y,-z+1/2

loop_
_atom_site_aniso_label
_atom_site_aniso_U_11
_atom_site_aniso_U_22
_atom_site_aniso_U_33
_atom_site_aniso_U_23
_atom_site_aniso_U_13
_atom_site_aniso_U_12
RE1 0.0170(1) 0.0272(2) 0.0251(2) -0.0002(1) -0.0021(1) -0.0002(1)
O1 0.038(3) 0.038(3) 0.032(3) -0.005(2) -0.012(2) -0.004(2)
O2 0.029(3) 0.043(3) 0.057(4) -0.002(3) 0.003(3) 0.016(3)
O3 0.031(3) 0.048(4) 0.048(3) 0.005(3) -0.004(3) -0.006(3)
O4 0.029(2) 0.025(2) 0.021(2) 0.005(2) 0.001(2) -0.006(2)
O5 0.022(2) 0.022(2) 0.018(2) 0.002(2) 0.002(2) -0.003(2)
C1 0.020(3) 0.029(3) 0.019(3) -0.001(3) -0.003(3) 0.001(3)
C2 0.038(5) 0.032(4) 0.022(4) 0.007(3) -0.010(4) -0.001(4)
C3 0.032(4) 0.036(4) 0.021(4) -0.005(3) 0.006(3) -0.004(3)
C4 0.015(3) 0.028(4) 0.020(3) 0.001(3) -0.001(3) 0.001(2)
C5 0.023(4) 0.025(4) 0.033(4) -0.002(3) 0.009(3) -0.007(3)
C6 0.036(4) 0.026(4) 0.026(4) 0.000(3) 0.008(3) 0.005(3)
C7 0.040(5) 0.047(6) 0.029(4) 0.024(4) -0.000(4) 0.003(4)

loop_
_atom_site_label
_atom_site_fract_x
_atom_site_fract_y
_atom_site_fract_z
_atom_site_U_iso_or_equiv
_atom_site_occupancy
_atom_site_thermal_displace_type
RE1 0.16841(3) 0.11027(2) 0.11168(1) 0.0226 1.0000 Uani
O1 0.1918(6) 0.0602(5) 0.0423(2) 0.0342 1.0000 Uani
O2 0.0981(7) 0.2574(5) 0.1118(3) 0.0383 1.0000 Uani
O3 0.0113(7) 0.0260(5) 0.1388(2) 0.0407 1.0000 Uani
O4 0.3215(6) 0.0611(4) 0.1662(2) 0.0240 1.0000 Uani
O5 0.4093(6) 0.2121(4) 0.0920(2) 0.0205 1.0000 Uani
C1 0.4829(8) 0.1109(6) 0.1766(2) 0.0221 1.0000 Uani
C2 0.579(1) 0.0076(8) 0.2046(4) 0.0282 1.0000 Uani
C3 0.4637(9) 0.2200(7) 0.2174(3) 0.0281 1.0000 Uani
C4 0.5499(7) 0.1470(6) 0.1161(3) 0.0201 1.0000 Uani
C5 0.6935(8) 0.2356(6) 0.1208(3) 0.0248 1.0000 Uani
C6 0.592(1) 0.0370(7) 0.0783(3) 0.0281 1.0000 Uani
C7 0.428(1) 0.2720(9) 0.0361(4) 0.0314 1.0000 Uani
H1 0.54(1) 0.004(7) 0.242(4) 0.03(2) 1.0000 Uiso
H2 0.697(8) 0.031(6) 0.205(3) 0.01(2) 1.0000 Uiso
H3 0.568(9) -0.062(7) 0.182(3) 0.03(2) 1.0000 Uiso
H4 0.401(9) 0.188(7) 0.253(4) 0.04(2) 1.0000 Uiso
H5 0.571(9) 0.259(7) 0.233(3) 0.02(2) 1.0000 Uiso
H6 0.397(9) 0.285(7) 0.199(3) 0.03(2) 1.0000 Uiso
H7 0.74(1) 0.249(8) 0.084(4) 0.04(2) 1.0000 Uiso
H8 0.79(1) 0.201(7) 0.151(4) 0.04(2) 1.0000 Uiso
H9 0.667(9) 0.311(6) 0.139(3) 0.02(2) 1.0000 Uiso
H10 0.616(8) 0.076(6) 0.040(3) 0.02(2) 1.0000 Uiso
H11 0.695(8) -0.011(6) 0.097(3) 0.02(2) 1.0000 Uiso
H12 0.50(1) -0.025(7) 0.080(3) 0.04(2) 1.0000 Uiso
H13 0.34(1) 0.31(1) 0.023(5) 0.08(4) 1.0000 Uiso
H14 0.51(1) 0.320(9) 0.038(4) 0.06(3) 1.0000 Uiso
H15 0.447(9) 0.193(7) 0.004(3) 0.03(2) 1.0000 Uiso

loop_
_atom_type_symbol
_atom_type_scat_dispersion_real
_atom_type_scat_dispersion_imag
_atom_type_scat_Cromer_Mann_a1
_atom_type_scat_Cromer_Mann_b1
_atom_type_scat_Cromer_Mann_a2
_atom_type_scat_Cromer_Mann_b2
_atom_type_scat_Cromer_Mann_a3
_atom_type_scat_Cromer_Mann_b3
_atom_type_scat_Cromer_Mann_a4
_atom_type_scat_Cromer_Mann_b4
_atom_type_scat_Cromer_Mann_c
_atom_type_scat_source
'C   ' 0.0020 0.0020 2.3100 20.8439 1.0200 10.2075 1.5886 0.5687 0.8650 51.6512 0.2156 International_Tables_Vol_IV_Table_2.2B
'H   ' 0.0000 0.0000 0.4930 10.5109 0.3229 26.1257 0.1402 3.1424 0.0408 57.7997 0.0030 International_Tables_Vol_IV_Table_2.2B
'O   ' 0.0080 0.0060 3.0485 13.2771 2.2868 5.7011 1.5463 0.3239 0.8670 32.9089 0.2508 International_Tables_Vol_IV_Table_2.2B
'Re  ' -1.5980 7.2320 28.7621 1.6719 15.7189 9.0923 14.5564 0.3505 5.4417 52.0861 10.4720 International_Tables_Vol_IV_Table_2.2B

loop_
_geom_angle_atom_site_label_1
_geom_angle_site_symmetry_1
_geom_angle_atom_site_label_2
_geom_angle_site_symmetry_2
_geom_angle_atom_site_label_3
_geom_angle_site_symmetry_3
_geom_angle
_geom_angle_publ_flag
O1 . RE1 . O2 . 110.0(3) no
O1 . RE1 . O3 . 104.9(3) no
O2 . RE1 . O3 . 104.2(3) no
O1 . RE1 . O4 . 117.6(2) no
O2 . RE1 . O4 . 120.1(2) no
O3 . RE1 . O4 . 96.7(2) no
O1 . RE1 . O5 . 82.7(2) no
O2 . RE1 . O5 . 81.0(2) no
O3 . RE1 . O5 . 168.2(2) no
O4 . RE1 . O5 . 71.6(2) no
RE1 . O4 . C1 . 128.7(4) no
RE1 . O5 . C4 . 112.0(3) no
RE1 . O5 . C7 . 118.6(5) no
C4 . O5 . C7 . 117.8(5) no
O4 . C1 . C2 . 105.7(5) no
O4 . C1 . C3 . 107.2(5) no
C2 . C1 . C3 . 111.8(6) no
O4 . C1 . C4 . 105.9(5) no
C2 . C1 . C4 . 112.5(6) no
C3 . C1 . C4 . 113.1(6) no
C1 . C2 . H1 . 106.0(51) no
C1 . C2 . H2 . 108.5(36) no
H1 . C2 . H2 . 107.8(63) no
C1 . C2 . H3 . 108.4(46) no
H1 . C2 . H3 . 118.2(67) no
H2 . C2 . H3 . 107.6(58) no
C1 . C3 . H4 . 106.0(43) no
C1 . C3 . H5 . 115.8(39) no
H4 . C3 . H5 . 107.4(55) no
C1 . C3 . H6 . 110.8(45) no
H4 . C3 . H6 . 107.3(61) no
H5 . C3 . H6 . 109.2(59) no
O5 . C4 . C1 . 100.3(5) no
O5 . C4 . C5 . 109.6(5) no
C1 . C4 . C5 . 111.9(5) no
O5 . C4 . C6 . 110.3(5) no
C1 . C4 . C6 . 113.3(6) no
C5 . C4 . C6 . 111.0(6) no
C4 . C5 . H7 . 109.8(53) no
C4 . C5 . H8 . 112.0(43) no
H7 . C5 . H8 . 110.0(70) no
C4 . C5 . H9 . 113.7(43) no
H7 . C5 . H9 . 111.2(66) no
H8 . C5 . H9 . 100.0(59) no
C4 . C6 . H10 . 102.1(38) no
C4 . C6 . H11 . 109.8(36) no
H10 . C6 . H11 . 113.5(51) no
C4 . C6 . H12 . 109.6(45) no
H10 . C6 . H12 . 118.1(58) no
H11 . C6 . H12 . 103.7(55) no
O5 . C7 . H13 . 115.5(72) no
O5 . C7 . H14 . 107.5(63) no
H13 . C7 . H14 . 111.3(94) no
O5 . C7 . H15 . 104.8(37) no
H13 . C7 . H15 . 105.6(82) no
H14 . C7 . H15 . 112.1(73) no

loop_
_geom_bond_atom_site_label_1
_geom_bond_site_symmetry_1
_geom_bond_atom_site_label_2
_geom_bond_site_symmetry_2
_geom_bond_distance
_geom_bond_publ_flag
RE1 . O1 . 1.694(5) yes
RE1 . O2 . 1.703(5) yes
RE1 . O3 . 1.708(6) yes
RE1 . O4 . 1.859(5) yes
RE1 . O5 . 2.323(5) yes
O4 . C1 . 1.459(8) yes
O5 . C4 . 1.468(7) yes
O5 . C7 . 1.447(8) yes
C1 . C2 . 1.52(1) yes
C1 . C3 . 1.521(9) yes
C1 . C4 . 1.547(9) yes
C2 . H1 . 0.90(8) no
C2 . H2 . 1.01(6) no
C2 . H3 . 0.92(8) no
C3 . H4 . 1.02(8) no
C3 . H5 . 1.04(8) no
C3 . H6 . 0.99(8) no
C4 . C5 . 1.532(9) yes
C4 . C6 . 1.519(9) yes
C5 . H7 . 0.95(9) no
C5 . H8 . 1.11(9) no
C5 . H9 . 0.95(7) no
C6 . H10 . 0.99(7) no
C6 . H11 . 1.09(7) no
C6 . H12 . 1.01(9) no
C7 . H13 . 0.9(1) no
C7 . H14 . 0.9(1) no
C7 . H15 . 1.15(8) no
